data_8100924
loop_
_publ_author_name
'Blachnik, Roger'
'Fehlker, Andreas'
'Reuter, Hans'

_publ_section_title
;
Crystal structure of tris(ethylenediamine)gallium tetraselenoantimonate, 
[Ga(en)~3~]SbSe~4~
;
_journal_issue 2
_journal_name_full 'Zeitschrift f\"ur Kristallographie - New Crystal Structures'
_journal_page_first 211
_journal_page_last 212
_journal_volume 216
_journal_year 2001
_chemical_formula_structural '[Ga (en)3] Sb Se4'
_chemical_formula_sum 'C6 H24 Ga N6 Sb Se4'
_chemical_formula_weight 687.62
_space_group_IT_number 106
_symmetry_cell_setting tetragonal
_symmetry_space_group_name_Hall 'P 4c -2ab'
_symmetry_space_group_name_H-M 'P 42 b c'
_cell_angle_alpha 90.00
_cell_angle_beta 90.00
_cell_angle_gamma 90.00
_cell_formula_units_Z 8
_cell_length_a 15.9955(18)
_cell_length_b 15.9955(18)
_cell_length_c 14.053(4)
_cell_measurement_temperature 293(2)
_cell_volume 3595.5(12)
_diffrn_ambient_temperature 293(2)
_exptl_crystal_density_diffrn 2.541
_cod_depositor_comments
;
The following automatic conversions were performed:
'_symmetry_cell_setting' value 'Tetragonal' changed to 'tetragonal'
according to '/home/saulius/struct/CIF-dictionaries/cif_core.dic'
dictionary named 'cif_core.dic' version 2.4.1 from 2010-06-29.

Automatic conversion script
Id: cif_fix_enum 1527 2010-12-29 10:47:43Z saulius 
;
_cod_database_code 8100924

loop_
_symmetry_equiv_pos_as_xyz
'x, y, z'
'-x, -y, z'
'-y, x, z+1/2'
'y, -x, z+1/2'
'x+1/2, -y+1/2, z'
'-x+1/2, y+1/2, z'
'-y+1/2, -x+1/2, z+1/2'
'y+1/2, x+1/2, z+1/2'

loop_
_atom_site_label
_atom_site_type_symbol
_atom_site_fract_x
_atom_site_fract_y
_atom_site_fract_z
_atom_site_U_iso_or_equiv
_atom_site_adp_type
_atom_site_occupancy
_atom_site_symmetry_multiplicity
_atom_site_Wyckoff_symbol
_atom_site_calc_flag
_atom_site_refinement_flags
_atom_site_disorder_assembly
_atom_site_disorder_group
Sb1 Sb 0.75566(5) 0.93984(4) 0.95455(5) 0.02429(17) Uani 1 8 c d . . .
Se1 Se 0.62408(8) 1.01829(8) 0.96645(12) 0.0448(3) Uani 1 8 c d . . .
Se2 Se 0.78643(8) 0.88697(8) 1.11644(9) 0.0367(3) Uani 1 8 c d . . .
Se3 Se 0.86938(9) 1.02325(8) 0.88320(9) 0.0381(3) Uani 1 8 c d . . .
Se4 Se 0.74086(8) 0.81535(7) 0.85128(8) 0.0349(3) Uani 1 8 c d . . .
Ga1 Ga 0.97886(7) 1.24530(9) 1.04827(9) 0.0237(3) Uani 1 8 c d . . .
N1 N 0.9348(7) 1.3308(6) 1.1501(7) 0.041(3) Uani 1 8 c d . . .
H1A H 0.8937 1.3623 1.1250 0.043(7) Uiso 1 8 c calc R . .
H1B H 0.9139 1.3031 1.2006 0.043(7) Uiso 1 8 c calc R . .
C1 C 1.0038(9) 1.3838(9) 1.1800(9) 0.049(4) Uani 1 8 c d . . .
H1C H 0.9926 1.4065 1.2427 0.043(7) Uiso 1 8 c calc R . .
H1D H 1.0101 1.4301 1.1360 0.043(7) Uiso 1 8 c calc R . .
C2 C 1.0825(8) 1.3331(8) 1.1820(9) 0.044(4) Uani 1 8 c d . . .
H2C H 1.1298 1.3687 1.1968 0.043(7) Uiso 1 8 c calc R . .
H2D H 1.0786 1.2903 1.2308 0.043(7) Uiso 1 8 c calc R . .
N2 N 1.0941(6) 1.2947(6) 1.0900(7) 0.033(3) Uani 1 8 c d . . .
H2A H 1.1326 1.2538 1.0936 0.043(7) Uiso 1 8 c calc R . .
H2B H 1.1116 1.3329 1.0475 0.043(7) Uiso 1 8 c calc R . .
N3 N 0.9941(5) 1.1485(6) 1.1447(6) 0.028(2) Uani 1 8 c d . . .
H3A H 1.0435 1.1231 1.1344 0.043(7) Uiso 1 8 c calc R . .
H3B H 0.9943 1.1691 1.2043 0.043(7) Uiso 1 8 c calc R . .
C3 C 0.9249(7) 1.0868(7) 1.1340(9) 0.034(3) Uani 1 8 c d . . .
H3C H 0.9200 1.0529 1.1910 0.043(7) Uiso 1 8 c calc R . .
H3D H 0.9355 1.0502 1.0804 0.043(7) Uiso 1 8 c calc R . .
C4 C 0.8453(7) 1.1363(7) 1.1180(9) 0.035(3) Uani 1 8 c d . . .
H4C H 0.7993 1.0988 1.1039 0.043(7) Uiso 1 8 c calc R . .
H4D H 0.8314 1.1681 1.1746 0.043(7) Uiso 1 8 c calc R . .
N4 N 0.8598(6) 1.1937(6) 1.0365(7) 0.032(2) Uani 1 8 c d . . .
H4A H 0.8212 1.2346 1.0367 0.043(7) Uiso 1 8 c calc R . .
H4B H 0.8554 1.1654 0.9814 0.043(7) Uiso 1 8 c calc R . .
N5 N 0.9620(6) 1.3260(6) 0.9356(7) 0.037(3) Uani 1 8 c d . . .
H5A H 0.9077 1.3262 0.9188 0.043(7) Uiso 1 8 c calc R . .
H5B H 0.9758 1.3781 0.9537 0.043(7) Uiso 1 8 c calc R . .
C5 C 1.0139(8) 1.3013(9) 0.8517(9) 0.039(3) Uani 1 8 c d . . .
H5C H 1.0709 1.3208 0.8597 0.043(7) Uiso 1 8 c calc R . .
H5D H 0.9913 1.3257 0.7940 0.043(7) Uiso 1 8 c calc R . .
C6 C 1.0121(9) 1.2068(8) 0.8455(9) 0.036(3) Uani 1 8 c d . . .
H6C H 0.9570 1.1882 0.8262 0.043(7) Uiso 1 8 c calc R . .
H6D H 1.0522 1.1878 0.7984 0.043(7) Uiso 1 8 c calc R . .
N6 N 1.0331(6) 1.1716(6) 0.9391(6) 0.030(3) Uani 1 8 c d . . .
H6A H 1.0890 1.1704 0.9463 0.043(7) Uiso 1 8 c calc R . .
H6B H 1.0139 1.1188 0.9430 0.043(7) Uiso 1 8 c calc R . .

loop_
_atom_site_aniso_label
_atom_site_aniso_U_11
_atom_site_aniso_U_22
_atom_site_aniso_U_33
_atom_site_aniso_U_23
_atom_site_aniso_U_13
_atom_site_aniso_U_12
Sb1 0.0239(4) 0.0231(4) 0.0259(3) -0.0009(4) 0.0011(4) 0.0005(3)
Se1 0.0353(7) 0.0338(7) 0.0654(9) -0.0103(8) -0.0031(8) 0.0123(5)
Se2 0.0392(7) 0.0432(8) 0.0278(6) 0.0041(6) -0.0007(6) 0.0042(6)
Se3 0.0469(8) 0.0388(7) 0.0286(7) -0.0038(6) 0.0055(7) -0.0189(6)
Se4 0.0387(7) 0.0304(6) 0.0356(7) -0.0094(6) 0.0108(6) -0.0056(6)
Ga1 0.0263(6) 0.0223(7) 0.0225(5) 0.0008(7) -0.0002(6) -0.0007(7)
N1 0.044(6) 0.037(6) 0.042(7) 0.000(5) -0.001(6) 0.013(5)
C1 0.079(11) 0.037(8) 0.031(8) -0.013(7) -0.006(7) -0.012(8)
C2 0.053(9) 0.040(8) 0.039(9) -0.004(7) -0.023(7) -0.018(7)
N2 0.026(6) 0.029(6) 0.044(7) 0.012(5) -0.007(5) 0.003(4)
N3 0.025(5) 0.037(6) 0.022(5) 0.003(4) -0.005(4) 0.002(5)
C3 0.039(7) 0.028(7) 0.034(7) -0.009(6) -0.001(6) -0.011(6)
C4 0.028(7) 0.037(7) 0.039(7) -0.002(7) 0.012(6) -0.013(6)
N4 0.031(6) 0.033(6) 0.032(5) -0.006(5) -0.001(5) 0.004(5)
N5 0.041(6) 0.019(5) 0.052(8) 0.004(5) -0.002(5) 0.007(5)
C5 0.035(7) 0.058(9) 0.024(7) 0.011(7) -0.001(6) -0.001(7)
C6 0.044(8) 0.035(8) 0.028(8) 0.001(6) 0.002(6) -0.002(6)
N6 0.036(6) 0.040(6) 0.016(6) -0.008(5) 0.008(4) 0.002(5)

loop_
_geom_bond_atom_site_label_1
_geom_bond_atom_site_label_2
_geom_bond_distance
_geom_bond_site_symmetry_2
_geom_bond_publ_flag
Sb1 Se1 2.4562(15) . ?
Sb1 Se3 2.4687(15) 1 ?
Sb1 Se3 2.4687(15) . ?
Sb1 Se4 2.4753(14) . ?
Sb1 Se2 2.4765(16) . ?
Se3 Se3 0.000(4) 1 ?
Ga1 N5 2.061(10) . ?
Ga1 N3 2.071(9) . ?
Ga1 N4 2.082(9) . ?
Ga1 N2 2.089(9) . ?
Ga1 N1 2.102(10) . ?
Ga1 N6 2.120(9) . ?
N1 C1 1.454(16) . ?
C1 C2 1.498(19) . ?
C2 N2 1.444(15) . ?
N3 C3 1.492(14) . ?
C3 C4 1.517(16) . ?
C4 N4 1.486(15) . ?
N5 C5 1.495(15) . ?
C5 C6 1.514(16) . ?
C6 N6 1.469(14) . ?
